data_1526184
loop_
_publ_author_name
'Okada, S.'
'Leithe-Jasper, A.'
'Tanaka, T.'
'Michiue, Y.'
'Gurin, V.N.'

_publ_section_title
;
 Crystal growth and structure analysis of a new scandium aluminum boride
 Sc2 Al B6
;
_journal_name_full 'Journal of Solid State Chemistry'
_journal_page_first 49
_journal_page_last 53
_journal_volume 154
_journal_year 2000
_chemical_formula_sum 'Al0.9 B6 Sc2'
_chemical_name_systematic 'Sc2 Al0.9 B6'
_space_group_IT_number 55
_symmetry_space_group_name_Hall '-P 2 2ab'
_symmetry_space_group_name_H-M 'P b a m'
_cell_angle_alpha 90
_cell_angle_beta 90
_cell_angle_gamma 90
_cell_formula_units_Z 4
_cell_length_a 8.937
_cell_length_b 11.226
_cell_length_c 3.433
_cell_volume 344.422
_citation_journal_id_ASTM JSSCBI
_cod_data_source_file Okada_JSSCBI_2000_12.cif
_cod_data_source_block Al0.9B6Sc2
_cod_original_cell_volume 344.4218
_cod_database_code 1526184

loop_
_symmetry_equiv_pos_as_xyz
x,y,z
-x,-y,z
x+1/2,-y+1/2,-z
-x+1/2,y+1/2,-z
-x,-y,-z
x,y,-z
-x-1/2,y-1/2,z
x-1/2,-y-1/2,z

loop_
_atom_site_label
_atom_site_type_symbol
_atom_site_fract_x
_atom_site_fract_y
_atom_site_fract_z
_atom_site_occupancy
_atom_site_U_iso_or_equiv
Sc2 Sc 0.44388 0.12831 0 1 0.0
B1 B 0.0516 0.0631 0.5 1 0.0
B6 B 0.0995 0.4727 0.5 1 0.0
B5 B 0.4782 0.2885 0.5 1 0.0
B4 B 0.1306 0.3195 0.5 1 0.0
Sc1 Sc 0.82017 0.08649 0 1 0.0
B3 B 0.2978 0.2384 0.5 1 0.0
Al1 Al 0.14085 0.18003 0 0.9 0.0
B2 B 0.2534 0.0782 0.5 1 0.0
